data_2207291
loop_
_publ_author_name
'Yong-Jiang Wang'
'Wen Pei'

_publ_section_title
;
 1-[2-(4-Carboxyphenoxy)ethyl]piperidinium chloride
;
_journal_coeditor_code LH6514
_journal_issue 11
_journal_name_full 'Acta Crystallographica Section E'
_journal_page_first o3813
_journal_page_last o3814
_journal_paper_doi 10.1107/S1600536805033520
_journal_volume 61
_journal_year 2005
_chemical_formula_iupac 'C14 H20 N O3 +, Cl-'
_chemical_formula_moiety 'C14 H20 N O3 +, Cl-'
_chemical_formula_sum 'C14 H20 Cl N O3'
_chemical_formula_weight 285.77
_chemical_melting_point 277
_chemical_name_systematic
;
1-[2-(4-Carboxyphenoxy)ethyl]piperidinium chloride
;
_space_group_IT_number 61
_symmetry_cell_setting orthorhombic
_symmetry_space_group_name_Hall '-P 2ac 2ab'
_symmetry_space_group_name_H-M 'P b c a'
_cell_angle_alpha 90.0000
_cell_angle_beta 90.0000
_cell_angle_gamma 90.0000
_cell_formula_units_Z 8
_cell_length_a 16.777(4)
_cell_length_b 7.4464(15)
_cell_length_c 23.192(5)
_cell_measurement_reflns_used 20969
_cell_measurement_temperature 296.0(10)
_cell_measurement_theta_max 27.5
_cell_measurement_theta_min 3.0
_cell_volume 2897.3(11)
_computing_cell_refinement PROCESS-AUTO
_computing_data_collection 'PROCESS-AUTO (Rigaku, 1998)'
_computing_data_reduction 'CrystalStructure (Rigaku/MSC, 2004)'
_computing_molecular_graphics 'ORTEP-3 for Windows (Farrugia, 1997)'
_computing_publication_material CrystalStructure
_computing_structure_refinement 'CRYSTALS (Betteridge et al., 2003)'
_computing_structure_solution 'SIR97 (Altomare et al., 1999)'
_diffrn_detector_area_resol_mean 10.00
_diffrn_measured_fraction_theta_full 0.999
_diffrn_measured_fraction_theta_max 0.999
_diffrn_measurement_device_type 'Rigaku R-AXIS RAPID'
_diffrn_measurement_method \w
_diffrn_radiation_type 'Mo K\a'
_diffrn_radiation_wavelength 0.71075
_diffrn_reflns_av_R_equivalents 0.036
_diffrn_reflns_limit_h_max 21
_diffrn_reflns_limit_h_min -21
_diffrn_reflns_limit_k_max 8
_diffrn_reflns_limit_k_min -9
_diffrn_reflns_limit_l_max 30
_diffrn_reflns_limit_l_min -30
_diffrn_reflns_number 26060
_diffrn_reflns_theta_full 27.48
_diffrn_reflns_theta_max 27.48
_exptl_absorpt_coefficient_mu 0.267
_exptl_absorpt_correction_T_max 0.948
_exptl_absorpt_correction_T_min 0.918
_exptl_absorpt_correction_type multi-scan
_exptl_absorpt_process_details '(ABSCOR; Higashi, 1995)'
_exptl_crystal_colour colorless
_exptl_crystal_density_diffrn 1.310
_exptl_crystal_density_method 'not measured'
_exptl_crystal_description block
_exptl_crystal_F_000 1216.00
_exptl_crystal_size_max 0.30
_exptl_crystal_size_mid 0.20
_exptl_crystal_size_min 0.20
_refine_diff_density_max 0.22
_refine_diff_density_min -0.22
_refine_ls_extinction_coef 44E1(3)
_refine_ls_extinction_method 'Larson (1970)'
_refine_ls_goodness_of_fit_ref 1.000
_refine_ls_hydrogen_treatment constr
_refine_ls_number_parameters 173
_refine_ls_number_reflns 3317
_refine_ls_R_factor_gt 0.0323
_refine_ls_shift/su_max 0.0000
_refine_ls_structure_factor_coef Fsqd
_refine_ls_weighting_details 'w = 1/[0.0001Fo^2^ + \s(Fo^2^)]/(4Fo^2^)'
_refine_ls_weighting_scheme calc
_refine_ls_wR_factor_ref 0.0727
_reflns_number_gt 2190
_reflns_number_total 3317
_reflns_threshold_expression F^2^>2\s(F^2^)
_cod_data_source_file lh6514.cif
_cod_data_source_block I
_cod_database_code 2207291
_cod_database_fobs_code 2207291

loop_
_symmetry_equiv_pos_site_id
_symmetry_equiv_pos_as_xyz
1 +X,+Y,+Z
2 1/2-X,1/2+Y,+Z
3 +X,1/2-Y,1/2+Z
4 1/2-X,-Y,1/2+Z
5 -X,-Y,-Z
6 1/2+X,1/2-Y,-Z
7 -X,1/2+Y,1/2-Z
8 1/2+X,+Y,1/2-Z

loop_
_atom_site_label
_atom_site_fract_x
_atom_site_fract_y
_atom_site_fract_z
_atom_site_U_iso_or_equiv
_atom_site_adp_type
_atom_site_calc_flag
_atom_site_refinement_flags
_atom_site_occupancy
_atom_site_type_symbol
Cl1 0.60784(2) 0.15467(5) 0.188580(10) 0.04496(9) Uani d . 1.00 Cl
O1 0.72054(6) 0.28477(16) 0.54758(4) 0.0651(3) Uani d . 1.00 O
O2 0.61229(6) 0.45127(13) 0.56284(4) 0.0579(3) Uani d . 1.00 O
O3 0.64593(6) 0.61350(12) 0.29911(4) 0.0505(2) Uani d . 1.00 O
N1 0.60721(6) 0.57138(14) 0.17082(4) 0.0372(2) Uani d . 1.00 N
C1 0.67032(9) 0.38568(19) 0.52976(6) 0.0451(4) Uani d . 1.00 C
C2 0.66449(8) 0.44739(17) 0.46900(6) 0.0388(3) Uani d . 1.00 C
C3 0.72244(9) 0.39612(18) 0.43019(6) 0.0447(4) Uani d . 1.00 C
C4 0.71908(9) 0.44754(19) 0.37279(6) 0.0452(4) Uani d . 1.00 C
C5 0.65582(9) 0.55105(17) 0.35432(6) 0.0402(3) Uani d . 1.00 C
C6 0.59629(9) 0.60075(19) 0.39258(6) 0.0451(4) Uani d . 1.00 C
C7 0.60125(9) 0.55098(18) 0.44966(6) 0.0428(3) Uani d . 1.00 C
C8 0.70016(8) 0.5544(2) 0.25620(6) 0.0464(4) Uani d . 1.00 C
C9 0.68015(9) 0.6428(2) 0.19964(6) 0.0478(4) Uani d . 1.00 C
C10 0.61381(10) 0.5954(2) 0.10674(6) 0.0542(4) Uani d . 1.00 C
C11 0.54184(11) 0.5223(2) 0.07616(6) 0.0596(5) Uani d . 1.00 C
C12 0.46492(11) 0.6004(2) 0.09901(6) 0.0675(5) Uani d . 1.00 C
C13 0.46019(9) 0.5762(2) 0.16346(6) 0.0601(4) Uani d . 1.00 C
C14 0.53204(9) 0.6522(2) 0.19371(6) 0.0529(4) Uani d . 1.00 C
H3 0.7670 0.3219 0.4436 0.053 Uiso c R 1.00 H
H4 0.7607 0.4101 0.3457 0.054 Uiso c R 1.00 H
H6 0.5509 0.6714 0.3788 0.054 Uiso c R 1.00 H
H7 0.5599 0.5894 0.4768 0.051 Uiso c R 1.00 H
H82 0.7543 0.5840 0.2675 0.055 Uiso c R 1.00 H
H81 0.6953 0.4253 0.2517 0.055 Uiso c R 1.00 H
H101 0.6181 0.7228 0.0985 0.065 Uiso c R 1.00 H
H102 0.6612 0.5343 0.0930 0.065 Uiso c R 1.00 H
H121 0.4638 0.7279 0.0904 0.081 Uiso c R 1.00 H
H122 0.4198 0.5420 0.0807 0.081 Uiso c R 1.00 H
H132 0.4123 0.6338 0.1778 0.072 Uiso c R 1.00 H
H131 0.4579 0.4485 0.1716 0.072 Uiso c R 1.00 H
H141 0.5279 0.6302 0.2348 0.064 Uiso c R 1.00 H
H142 0.5338 0.7805 0.1867 0.064 Uiso c R 1.00 H
H91 0.7250 0.6294 0.1736 0.057 Uiso c R 1.00 H
H92 0.6712 0.7692 0.2072 0.057 Uiso c R 1.00 H
H112 0.5461 0.5486 0.0353 0.072 Uiso c R 1.00 H
H111 0.5404 0.3932 0.0818 0.071 Uiso c R 1.00 H
H201 0.6191 0.4220 0.6014 0.070 Uiso c R 1.00 H
H222 0.6052 0.4580 0.1778 0.045 Uiso c R 1.00 H

loop_
_atom_site_aniso_label
_atom_site_aniso_U_11
_atom_site_aniso_U_22
_atom_site_aniso_U_33
_atom_site_aniso_U_12
_atom_site_aniso_U_13
_atom_site_aniso_U_23
Cl1 0.0478(2) 0.04361(19) 0.04346(19) -0.00131(18) -0.00013(16) 0.00247(14)
O1 0.0619(7) 0.0771(7) 0.0563(6) 0.0199(6) -0.0085(5) 0.0112(5)
O2 0.0637(7) 0.0634(6) 0.0467(5) 0.0107(6) 0.0057(5) 0.0098(5)
O3 0.0536(6) 0.0571(6) 0.0409(5) 0.0143(5) 0.0003(4) 0.0022(4)
N1 0.0386(6) 0.0362(5) 0.0367(5) -0.0035(5) 0.0010(5) 0.0013(4)
C1 0.0444(8) 0.0415(8) 0.0493(8) -0.0037(7) -0.0050(7) 0.0004(6)
C2 0.0368(7) 0.0339(6) 0.0458(7) -0.0036(6) -0.0047(6) -0.0015(6)
C3 0.0420(8) 0.0424(7) 0.0496(8) 0.0084(6) -0.0071(6) -0.0007(6)
C4 0.0410(8) 0.0485(8) 0.0460(7) 0.0084(7) -0.0005(6) -0.0061(6)
C5 0.0416(8) 0.0360(6) 0.0429(7) 0.0001(6) -0.0050(6) -0.0014(6)
C6 0.0397(8) 0.0444(8) 0.0511(8) 0.0105(6) -0.0027(6) 0.0034(6)
C7 0.0390(8) 0.0414(7) 0.0479(7) 0.0029(6) 0.0041(6) -0.0001(6)
C8 0.0373(8) 0.0564(8) 0.0455(7) -0.0008(7) -0.0033(6) -0.0052(7)
C9 0.0403(8) 0.0567(9) 0.0463(8) -0.0121(7) -0.0013(6) 0.0004(7)
C10 0.0607(10) 0.0632(10) 0.0386(7) -0.0084(8) 0.0025(7) 0.0089(6)
C11 0.0675(11) 0.0731(11) 0.0380(8) -0.0062(9) -0.0093(7) 0.0045(7)
C12 0.0648(11) 0.0633(11) 0.0745(11) 0.0120(9) -0.0287(9) -0.0023(8)
C13 0.0379(8) 0.0723(10) 0.0699(10) 0.0092(8) -0.0043(7) -0.0187(9)
C14 0.0442(9) 0.0567(9) 0.0579(9) 0.0029(8) 0.0019(7) -0.0167(7)

loop_
_atom_type_symbol
_atom_type_description
_atom_type_scat_dispersion_real
_atom_type_scat_dispersion_imag
_atom_type_scat_source
C C 0.003 0.002
;
International Tables for Crystallography
(1992, Vol. C, Tables 4.2.6.8 and 6.1.1.4)
;
H H 0.000 0.000
;
International Tables for Crystallography
(1992, Vol. C, Table 6.1.1.4)
;
O O 0.011 0.006
;
International Tables for Crystallography
(1992, Vol. C, Tables 4.2.6.8 and 6.1.1.4)
;
N N 0.006 0.003
;
International Tables for Crystallography
(1992, Vol. C, Tables 4.2.6.8 and 6.1.1.4)
;
Cl Cl 0.148 0.159
;
International Tables for Crystallography
(1992, Vol. C, Tables 4.2.6.8 and 6.1.1.4)
;

loop_
_geom_angle_atom_site_label_1
_geom_angle_atom_site_label_2
_geom_angle_atom_site_label_3
_geom_angle
C5 O3 C8 118.16(10)
C9 N1 C10 109.91(10)
C9 N1 C14 112.92(10)
C10 N1 C14 111.47(10)
O1 C1 O2 122.91(12)
O1 C1 C2 124.45(13)
O2 C1 C2 112.63(11)
C1 C2 C3 119.16(12)
C1 C2 C7 121.97(12)
C3 C2 C7 118.85(12)
C2 C3 C4 121.45(13)
C3 C4 C5 118.92(13)
O3 C5 C4 124.89(12)
O3 C5 C6 114.81(12)
C4 C5 C6 120.30(12)
C5 C6 C7 119.99(13)
C2 C7 C6 120.46(13)
O3 C8 C9 109.43(11)
N1 C9 C8 114.67(11)
N1 C10 C11 111.41(12)
C10 C11 C12 112.41(13)
C11 C12 C13 110.28(13)
C12 C13 C14 112.03(13)
N1 C14 C13 111.03(11)
C1 O2 H201 112.3
C9 N1 H222 107.3
C10 N1 H222 107.8
C14 N1 H222 107.2
C2 C3 H3 119.2
C4 C3 H3 119.4
C3 C4 H4 120.6
C5 C4 H4 120.5
C5 C6 H6 119.6
C7 C6 H6 120.4
C2 C7 H7 119.7
C6 C7 H7 119.8
O3 C8 H82 109.9
O3 C8 H81 109.2
C9 C8 H82 110.1
C9 C8 H81 108.7
H82 C8 H81 109.5
N1 C9 H91 108.7
N1 C9 H92 107.4
C8 C9 H91 108.9
C8 C9 H92 107.5
H91 C9 H92 109.5
N1 C10 H101 108.4
N1 C10 H102 109.3
C11 C10 H101 108.7
C11 C10 H102 109.4
H101 C10 H102 109.5
C10 C11 H112 109.2
C10 C11 H111 108.4
C12 C11 H112 109.1
C12 C11 H111 108.2
H112 C11 H111 109.5
C11 C12 H121 108.7
C11 C12 H122 109.9
C13 C12 H121 108.7
C13 C12 H122 109.8
H121 C12 H122 109.5
C12 C13 H132 109.4
C12 C13 H131 108.2
C14 C13 H132 109.7
C14 C13 H131 108.0
H132 C13 H131 109.5
N1 C14 H141 110.0
N1 C14 H142 108.1
C13 C14 H141 109.7
C13 C14 H142 108.5
H141 C14 H142 109.5

loop_
_geom_bond_atom_site_label_1
_geom_bond_atom_site_label_2
_geom_bond_distance
_geom_bond_publ_flag
O1 C1 1.2022(18) ?
O2 C1 1.3323(18) yes
O3 C5 1.3723(16) ?
O3 C8 1.4184(16) yes
N1 C9 1.4922(18) ?
N1 C10 1.5010(16) ?
N1 C14 1.4947(18) ?
C1 C2 1.4854(19) yes
C2 C3 1.3788(19) ?
C2 C7 1.3863(19) ?
C3 C4 1.3863(19) ?
C4 C5 1.380(2) ?
C5 C6 1.386(2) ?
C6 C7 1.3772(19) ?
C8 C9 1.505(2) ?
C10 C11 1.502(2) ?
C11 C12 1.511(2) ?
C12 C13 1.508(2) ?
C13 C14 1.505(2) ?
O2 H201 0.928 ?
N1 H222 0.860 ?
C3 H3 0.980 ?
C4 H4 0.980 ?
C6 H6 0.980 ?
C7 H7 0.980 ?
C8 H82 0.970 ?
C8 H81 0.970 ?
C9 H91 0.970 ?
C9 H92 0.970 ?
C10 H101 0.970 ?
C10 H102 0.970 ?
C11 H112 0.970 ?
C11 H111 0.970 ?
C12 H121 0.970 ?
C12 H122 0.970 ?
C13 H132 0.970 ?
C13 H131 0.970 ?
C14 H141 0.970 ?
C14 H142 0.970 ?

loop_
_geom_contact_atom_site_label_1
_geom_contact_atom_site_label_2
_geom_contact_distance
_geom_contact_site_symmetry_2
Cl1 O2 3.0219(9) 55403
Cl1 N1 3.1302(11) .
Cl1 C9 3.5672(15) 64502
O1 C1 3.5150(18) 64502
O1 C10 3.2252(19) 66504
O2 Cl1 3.0219(9) 55503
O2 C7 3.5942(19) 66605
O2 C10 3.5260(19) 56503
N1 Cl1 3.1302(11) .
C1 O1 3.5150(18) 65502
C7 O2 3.5942(19) 66605
C9 Cl1 3.5672(15) 65502
C10 O1 3.2252(19) 66404
C10 O2 3.5260(19) 56403
Cl1 H6 3.089 64507
Cl1 H82 2.996 64502
Cl1 H81 2.891 .
Cl1 H132 3.120 64507
Cl1 H131 3.358 .
Cl1 H141 2.894 64507
Cl1 H142 3.050 54501
Cl1 H91 2.832 64502
Cl1 H92 3.091 54501
Cl1 H111 3.252 .
Cl1 H201 2.109 55403
Cl1 H222 2.273 .
O1 H101 2.954 66504
O1 H102 2.783 55503
O1 H102 2.619 66504
O1 H91 3.128 66504
O1 H111 3.394 55503
O2 H6 3.188 66605
O2 H7 3.047 66605
O2 H101 2.566 56503
O2 H121 3.511 56503
O2 H111 2.869 55503
O3 H4 2.915 65502
O3 H131 3.117 65507
C1 H101 3.437 56503
C1 H102 3.457 55503
C1 H102 3.239 66504
C1 H111 3.244 55503
C2 H3 3.074 65502
C2 H121 3.033 64507
C2 H122 3.528 64507
C3 H3 3.191 65502
C3 H121 3.400 64507
C3 H122 3.566 64507
C3 H122 3.495 55508
C4 H3 3.243 65502
C4 H4 3.518 65502
C4 H121 3.580 64507
C4 H132 3.420 64507
C5 H3 3.167 65502
C5 H4 3.026 65502
C5 H121 3.385 64507
C5 H132 3.393 64507
C5 H131 3.572 65507
C6 H3 3.061 65502
C6 H4 3.500 65502
C6 H121 2.980 64507
C6 H122 3.355 65507
C6 H131 3.123 65507
C6 H111 3.218 65507
C7 H3 2.996 65502
C7 H7 3.363 66605
C7 H121 2.801 64507
C7 H111 3.560 65507
C8 H4 3.428 65502
C8 H82 3.594 64502
C8 H81 3.274 65502
C8 H92 3.234 64502
C9 H81 3.202 65502
C10 H201 3.597 56403
C11 H6 3.215 64507
C11 H112 3.024 66505
C12 H6 3.246 64507
C12 H112 3.312 66505
C13 H4 3.575 45508
C13 H6 3.175 64507
H3 C2 3.074 64502
H3 C3 3.191 64502
H3 C4 3.243 64502
H3 C5 3.167 64502
H3 C6 3.061 64502
H3 C7 2.996 64502
H3 H6 3.585 64502
H3 H7 3.468 64502
H3 H122 3.095 55508
H4 O3 2.915 64502
H4 C4 3.518 64502
H4 C5 3.026 64502
H4 C6 3.500 64502
H4 C8 3.428 64502
H4 C13 3.575 55508
H4 H82 3.041 64502
H4 H122 3.318 55508
H4 H132 3.599 64507
H4 H132 3.089 55508
H4 H131 3.345 55508
H4 H92 3.566 64502
H6 Cl1 3.089 65507
H6 O2 3.188 66605
H6 C11 3.215 65507
H6 C12 3.246 65507
H6 C13 3.175 65507
H6 H3 3.585 65502
H6 H121 3.388 64507
H6 H122 2.956 65507
H6 H131 2.376 65507
H6 H142 3.577 64507
H6 H111 2.431 65507
H6 H201 2.971 66605
H7 O2 3.047 66605
H7 C7 3.363 66605
H7 H3 3.468 65502
H7 H7 2.639 66605
H7 H101 3.298 56503
H7 H121 3.375 56503
H7 H121 3.137 64507
H7 H112 3.026 56503
H7 H111 3.130 65507
H7 H201 3.510 66605
H82 Cl1 2.996 65502
H82 C8 3.594 65502
H82 H4 3.041 65502
H82 H81 2.703 65502
H82 H132 2.962 55508
H82 H92 3.002 64502
H81 Cl1 2.891 .
H81 C8 3.274 64502
H81 C9 3.202 64502
H81 H82 2.703 64502
H81 H132 3.262 64507
H81 H91 3.151 64502
H81 H92 2.727 64502
H101 O1 2.954 66404
H101 O2 2.566 56403
H101 C1 3.437 56403
H101 H7 3.298 56403
H101 H201 2.646 56403
H102 O1 2.783 55403
H102 O1 2.619 66404
H102 C1 3.457 55403
H102 C1 3.239 66404
H102 H201 3.476 55403
H121 O2 3.511 56403
H121 C2 3.033 65507
H121 C3 3.400 65507
H121 C4 3.580 65507
H121 C5 3.385 65507
H121 C6 2.980 65507
H121 C7 2.801 65507
H121 H6 3.388 65507
H121 H7 3.375 56403
H121 H7 3.137 65507
H121 H112 3.573 66505
H122 C2 3.528 65507
H122 C3 3.566 65507
H122 C3 3.495 45508
H122 C6 3.355 64507
H122 H3 3.095 45508
H122 H4 3.318 45508
H122 H6 2.956 64507
H122 H112 2.833 66505
H132 Cl1 3.120 65507
H132 C4 3.420 65507
H132 C5 3.393 65507
H132 H4 3.599 65507
H132 H4 3.089 45508
H132 H82 2.962 45508
H132 H81 3.262 65507
H131 Cl1 3.358 .
H131 O3 3.117 64507
H131 C5 3.572 64507
H131 C6 3.123 64507
H131 H4 3.345 45508
H131 H6 2.376 64507
H131 H141 3.222 64507
H131 H142 3.519 64507
H141 Cl1 2.894 65507
H141 H131 3.222 65507
H141 H142 3.341 64507
H142 Cl1 3.050 56501
H142 H6 3.577 65507
H142 H131 3.519 65507
H142 H141 3.341 65507
H142 H201 3.296 56403
H91 Cl1 2.832 65502
H91 O1 3.128 66404
H91 H81 3.151 65502
H91 H92 3.292 64502
H91 H201 3.128 66404
H92 Cl1 3.091 56501
H92 C8 3.234 65502
H92 H4 3.566 65502
H92 H82 3.002 65502
H92 H81 2.727 65502
H92 H91 3.292 65502
H92 H201 3.474 56403
H112 C11 3.024 66505
H112 C12 3.312 66505
H112 H7 3.026 56403
H112 H121 3.573 66505
H112 H122 2.833 66505
H112 H112 2.367 66505
H112 H111 3.109 66505
H111 Cl1 3.252 .
H111 O1 3.394 55403
H111 O2 2.869 55403
H111 C1 3.244 55403
H111 C6 3.218 64507
H111 C7 3.560 64507
H111 H6 2.431 64507
H111 H7 3.130 64507
H111 H112 3.109 66505
H111 H201 2.732 55403
H201 Cl1 2.109 55503
H201 C10 3.597 56503
H201 H6 2.971 66605
H201 H7 3.510 66605
H201 H101 2.646 56503
H201 H102 3.476 55503
H201 H142 3.296 56503
H201 H91 3.128 66504
H201 H92 3.474 56503
H201 H111 2.732 55503
H201 H222 3.346 55503
H222 Cl1 2.273 .
H222 H201 3.346 55403

loop_
_geom_hbond_atom_site_label_D
_geom_hbond_atom_site_label_H
_geom_hbond_atom_site_label_A
_geom_hbond_site_symmetry_A
_geom_hbond_distance_DH
_geom_hbond_distance_HA
_geom_hbond_distance_DA
_geom_hbond_angle_DHA
_geom_hbond_publ_flag
O2 H201 Cl1 3_555 0.93 2.11 3.0219(9) 168 yes
N1 H222 Cl1 . 0.86 2.27 3.1302(11) 174 yes

loop_
_geom_torsion_atom_site_label_1
_geom_torsion_atom_site_label_2
_geom_torsion_atom_site_label_3
_geom_torsion_atom_site_label_4
_geom_torsion
_geom_torsion_publ_flag
C5 O3 C8 C9 -178.32(11) ?
C8 O3 C5 C4 6.33(19) ?
C8 O3 C5 C6 -174.09(11) ?
C9 N1 C10 C11 179.12(12) ?
C10 N1 C9 C8 -152.26(12) ?
C9 N1 C14 C13 -179.95(11) ?
C14 N1 C9 C8 82.59(14) ?
C10 N1 C14 C13 55.74(15) ?
C14 N1 C10 C11 -54.90(16) ?
O1 C1 C2 C3 -4.0(2) yes
O1 C1 C2 C7 174.10(14) yes
O2 C1 C2 C3 177.40(12) yes
O2 C1 C2 C7 -4.47(18) yes
C1 C2 C3 C4 178.91(12) ?
C1 C2 C7 C6 -177.76(13) ?
C3 C2 C7 C6 0.4(2) ?
C7 C2 C3 C4 0.7(2) ?
C2 C3 C4 C5 -0.5(2) ?
C3 C4 C5 O3 178.84(12) ?
C3 C4 C5 C6 -0.7(2) ?
O3 C5 C6 C7 -177.81(12) ?
C4 C5 C6 C7 1.8(2) ?
C5 C6 C7 C2 -1.6(2) ?
O3 C8 C9 N1 -73.73(14) ?
N1 C10 C11 C12 54.20(17) ?
C10 C11 C12 C13 -53.60(18) ?
C11 C12 C13 C14 54.44(18) ?
C12 C13 C14 N1 -56.07(17) ?

loop_
_cod_related_entry_id
_cod_related_entry_database
_cod_related_entry_code
1 ChemSpider 4675531
